data_1560254
loop_
_publ_author_name
'Dong-Sheng Liu'
'Wen-Tong Chen'
'Guang-Ming Ye'
'Jing Zhang'
'Yan Sui'

_publ_section_title
;
 Synthesis and characterization of a multifunctional inorganic-organic
 hybrid mixed-valence copper(I/II) coordination polymer:
 {[CuCN][Cu(isonic)2]}n
;
_journal_name_full 'Journal of Solid State Chemistry'
_journal_page_first 14
_journal_page_last 18
_journal_paper_doi 10.1016/j.jssc.2017.08.017
_journal_volume 256
_journal_year 2017
_chemical_formula_moiety 'C13 H8 Cu2 N3 O4'
_chemical_formula_sum 'C13 H8 Cu2 N3 O4'
_chemical_formula_weight 397.30
_chemical_name_common
;
{[CuCN][Cu(isonic)2]}n
;
_space_group_IT_number 9
_space_group_name_Hall 'C -2yc'
_space_group_name_H-M_alt 'C 1 c 1'
_symmetry_cell_setting monoclinic
_symmetry_space_group_name_Hall 'C -2yc'
_symmetry_space_group_name_H-M 'C 1 c 1'
_atom_sites_solution_hydrogens geom
_atom_sites_solution_primary direct
_atom_sites_solution_secondary difmap
_cell_angle_alpha 90.00
_cell_angle_beta 97.9520(10)
_cell_angle_gamma 90.00
_cell_formula_units_Z 4
_cell_length_a 4.8578(2)
_cell_length_b 25.2786(11)
_cell_length_c 10.9482(5)
_cell_measurement_reflns_used 25
_cell_measurement_temperature 298(2)
_cell_measurement_theta_max 18
_cell_measurement_theta_min 12
_cell_volume 1331.49(10)
_computing_cell_refinement 'SAINT (Bruker, 2004)'
_computing_data_collection 'SMART (Bruker, 2004)'
_computing_data_reduction 'SAINT '
_computing_molecular_graphics 'Diamond K.Brandenburg, 1999)'
_computing_publication_material SHELXL-97
_computing_structure_refinement 'SHELXL-97 (Sheldrick, 1997)'
_computing_structure_solution 'SHELXS-97 (Sheldrick, 1997)'
_diffrn_ambient_temperature 298(2)
_diffrn_measured_fraction_theta_full 0.996
_diffrn_measured_fraction_theta_max 0.996
_diffrn_measurement_device_type 'Bruker APEXII CCD'
_diffrn_measurement_method '\f and \w'
_diffrn_radiation_monochromator graphite
_diffrn_radiation_source 'fine-focus sealed tube'
_diffrn_radiation_type MoK\a
_diffrn_radiation_wavelength 0.71073
_diffrn_reflns_av_R_equivalents 0.0164
_diffrn_reflns_av_sigmaI/netI 0.0324
_diffrn_reflns_limit_h_max 6
_diffrn_reflns_limit_h_min -4
_diffrn_reflns_limit_k_max 31
_diffrn_reflns_limit_k_min -31
_diffrn_reflns_limit_l_max 13
_diffrn_reflns_limit_l_min -13
_diffrn_reflns_number 4633
_diffrn_reflns_theta_full 26.37
_diffrn_reflns_theta_max 26.37
_diffrn_reflns_theta_min 2.47
_exptl_absorpt_coefficient_mu 3.215
_exptl_absorpt_correction_T_max 0.659
_exptl_absorpt_correction_T_min 0.601
_exptl_absorpt_correction_type multi-scan
_exptl_absorpt_process_details 'SADABS (Sheldrick, 2004)'
_exptl_crystal_colour Blue
_exptl_crystal_density_diffrn 1.982
_exptl_crystal_density_method 'not measured'
_exptl_crystal_description Parallelepiped
_exptl_crystal_F_000 788
_exptl_crystal_size_max 0.25
_exptl_crystal_size_mid 0.18
_exptl_crystal_size_min 0.18
_refine_diff_density_max 0.306
_refine_diff_density_min -0.304
_refine_diff_density_rms 0.056
_refine_ls_abs_structure_details 'Flack H D (1983), 1350 Fridedl pairs'
_refine_ls_abs_structure_Flack -0.012(12)
_refine_ls_extinction_method none
_refine_ls_goodness_of_fit_ref 1.009
_refine_ls_hydrogen_treatment refall
_refine_ls_matrix_type full
_refine_ls_number_parameters 231
_refine_ls_number_reflns 2707
_refine_ls_number_restraints 2
_refine_ls_restrained_S_all 1.009
_refine_ls_R_factor_all 0.0228
_refine_ls_R_factor_gt 0.0209
_refine_ls_shift/su_max 0.000
_refine_ls_shift/su_mean 0.000
_refine_ls_structure_factor_coef Fsqd
_refine_ls_weighting_details 'calc w=1/[\s^2^(Fo^2^)+(0.0280P)^2^+0.0000P] where P=(Fo^2^+2Fc^2^)/3'
_refine_ls_weighting_scheme calc
_refine_ls_wR_factor_gt 0.0504
_refine_ls_wR_factor_ref 0.0509
_reflns_number_gt 2139
_reflns_number_total 2265
_reflns_threshold_expression >2sigma(I)
_cod_data_source_file JSSC-2017-256-14.cif
_cod_data_source_block cc
_cod_depositor_comments
;
The following automatic conversions were performed:

data item '_exptl_absorpt_correction_type' value 'Multi-Scan' was
changed to 'multi-scan' in accordance with the built-in table derived
from the CIF Core dictionary named 'cif_core.dic' version 2.4.5 last
updated on 2014-11-21.

data item '_symmetry_cell_setting' value 'Monoclinic' was changed to
'monoclinic' in accordance with the built-in table derived from the
CIF Core dictionary named 'cif_core.dic' version 2.4.5 last updated
on 2014-11-21.

Automatic conversion script
Id: cif_fix_values 8369 2020-08-20 11:38:08Z andrius 
;
_cod_original_sg_symbol_H-M Cc
_cod_database_code 1560254

loop_
_symmetry_equiv_pos_as_xyz
'x, y, z'
'x, -y, z+1/2'
'x+1/2, y+1/2, z'
'x+1/2, -y+1/2, z+1/2'

loop_
_atom_site_label
_atom_site_type_symbol
_atom_site_fract_x
_atom_site_fract_y
_atom_site_fract_z
_atom_site_U_iso_or_equiv
_atom_site_adp_type
_atom_site_occupancy
_atom_site_symmetry_multiplicity
_atom_site_calc_flag
_atom_site_refinement_flags
_atom_site_disorder_assembly
_atom_site_disorder_group
Cu1 Cu -0.51566(11) 0.370664(19) 0.22906(5) 0.04711(17) Uani 1 1 d . . .
Cu2 Cu 0.00717(5) 0.113778(11) 0.25910(3) 0.01854(9) Uani 1 1 d . . .
O1 O 0.3648(5) -0.10310(8) 0.6488(2) 0.0277(5) Uani 1 1 d . . .
O2 O 0.7744(5) -0.06162(8) 0.66166(19) 0.0240(5) Uani 1 1 d . . .
O3 O -0.3186(5) 0.32979(9) -0.13165(19) 0.0244(6) Uani 1 1 d . . .
O4 O -0.5996(6) 0.34639(10) 0.0095(2) 0.0419(7) Uani 1 1 d . . .
N1 N -0.8946(9) 0.37277(16) 0.2491(4) 0.0497(9) Uani 1 1 d . . .
N2 N 0.1672(6) 0.05505(10) 0.3746(2) 0.0214(6) Uani 1 1 d . . .
N3 N -0.1477(6) 0.17489(11) 0.1517(2) 0.0225(6) Uani 1 1 d . . .
C1 C -1.1319(9) 0.37189(18) 0.2475(4) 0.0377(9) Uani 1 1 d . . .
C2 C 0.5149(7) -0.06679(11) 0.6222(3) 0.0202(6) Uani 1 1 d . . .
C3 C 0.3934(7) -0.02413(11) 0.5355(3) 0.0195(6) Uani 1 1 d . . .
C4 C 0.1507(7) -0.03212(12) 0.4574(3) 0.0259(7) Uani 1 1 d . . .
C5 C 0.0448(8) 0.00743(12) 0.3769(3) 0.0264(7) Uani 1 1 d . . .
C6 C 0.4009(8) 0.06296(13) 0.4509(3) 0.0274(7) Uani 1 1 d . . .
C7 C 0.5233(7) 0.02534(12) 0.5306(3) 0.0261(8) Uani 1 1 d . . .
C8 C -0.4250(8) 0.31938(13) -0.0343(3) 0.0232(7) Uani 1 1 d . . .
C9 C -0.3274(7) 0.26800(13) 0.0302(3) 0.0226(7) Uani 1 1 d . . .
C10 C -0.1323(9) 0.23577(15) -0.0134(3) 0.0288(8) Uani 1 1 d . . .
C11 C -0.0450(8) 0.19043(14) 0.0498(3) 0.0278(8) Uani 1 1 d . . .
C12 C -0.3430(7) 0.20574(11) 0.1927(3) 0.0265(7) Uani 1 1 d . . .
C13 C -0.4350(8) 0.25185(12) 0.1348(3) 0.0255(7) Uani 1 1 d . . .
H4 H 0.044(7) -0.0648(12) 0.455(2) 0.012(7) Uiso 1 1 d . . .
H5 H -0.149(8) 0.0052(12) 0.314(3) 0.029(10) Uiso 1 1 d . . .
H6 H 0.466(8) 0.0896(14) 0.454(3) 0.027(11) Uiso 1 1 d . . .
H7 H 0.725(10) 0.0347(18) 0.594(4) 0.066(14) Uiso 1 1 d . . .
H10 H -0.039(7) 0.2469(13) -0.073(3) 0.022(10) Uiso 1 1 d . . .
H11 H 0.079(7) 0.1693(12) 0.025(3) 0.009(7) Uiso 1 1 d . . .
H12 H -0.413(6) 0.1931(10) 0.266(3) 0.014(7) Uiso 1 1 d . . .
H13 H -0.552(8) 0.2706(13) 0.161(3) 0.030(10) Uiso 1 1 d . . .

loop_
_atom_site_aniso_label
_atom_site_aniso_U_11
_atom_site_aniso_U_22
_atom_site_aniso_U_33
_atom_site_aniso_U_23
_atom_site_aniso_U_13
_atom_site_aniso_U_12
Cu1 0.0288(3) 0.0474(3) 0.0661(4) -0.0004(2) 0.0102(3) 0.0029(3)
Cu2 0.0225(2) 0.01183(14) 0.01940(16) -0.00002(14) -0.00395(13) 0.00021(18)
O1 0.0254(14) 0.0226(11) 0.0351(13) 0.0068(9) 0.0047(10) -0.0008(9)
O2 0.0225(13) 0.0164(11) 0.0298(12) 0.0022(8) -0.0083(10) -0.0031(9)
O3 0.0353(16) 0.0157(12) 0.0212(12) 0.0067(9) 0.0007(10) 0.0019(10)
O4 0.0437(17) 0.0340(14) 0.0507(16) 0.0169(11) 0.0160(13) 0.0215(12)
N1 0.045(3) 0.051(2) 0.055(2) 0.0026(18) 0.0129(19) 0.0067(19)
N2 0.0226(16) 0.0167(13) 0.0234(14) 0.0028(10) -0.0015(11) -0.0020(11)
N3 0.0237(17) 0.0201(15) 0.0217(14) -0.0009(11) -0.0040(12) 0.0013(12)
C1 0.026(3) 0.045(2) 0.043(2) -0.0045(17) 0.0071(16) 0.003(2)
C2 0.0215(18) 0.0176(14) 0.0210(15) -0.0009(11) 0.0009(12) 0.0033(13)
C3 0.0171(18) 0.0167(14) 0.0240(15) 0.0010(12) 0.0005(13) 0.0009(12)
C4 0.031(2) 0.0153(15) 0.0283(16) 0.0030(12) -0.0057(14) -0.0052(14)
C5 0.024(2) 0.0218(15) 0.0297(17) 0.0060(12) -0.0083(14) -0.0013(13)
C6 0.0253(19) 0.0147(16) 0.040(2) 0.0027(13) -0.0038(15) -0.0060(14)
C7 0.021(2) 0.0192(15) 0.034(2) 0.0009(13) -0.0078(16) -0.0043(13)
C8 0.023(2) 0.0169(16) 0.0279(18) 0.0024(12) -0.0051(13) 0.0021(13)
C9 0.0252(19) 0.0185(16) 0.0229(17) 0.0023(12) -0.0013(14) 0.0010(14)
C10 0.035(2) 0.0245(19) 0.0265(19) 0.0081(14) 0.0044(16) 0.0056(17)
C11 0.035(2) 0.0221(17) 0.0276(18) -0.0007(14) 0.0078(16) 0.0075(16)
C12 0.030(2) 0.0216(15) 0.0272(16) 0.0046(12) 0.0008(14) 0.0017(14)
C13 0.028(2) 0.0201(16) 0.0291(17) 0.0004(13) 0.0055(14) 0.0064(13)

loop_
_atom_type_symbol
_atom_type_description
_atom_type_scat_dispersion_real
_atom_type_scat_dispersion_imag
_atom_type_scat_source
C C 0.0033 0.0016 'International Tables Vol C Tables 4.2.6.8 and 6.1.1.4'
H H 0.0000 0.0000 'International Tables Vol C Tables 4.2.6.8 and 6.1.1.4'
N N 0.0061 0.0033 'International Tables Vol C Tables 4.2.6.8 and 6.1.1.4'
O O 0.0106 0.0060 'International Tables Vol C Tables 4.2.6.8 and 6.1.1.4'
Cu Cu 0.3201 1.2651 'International Tables Vol C Tables 4.2.6.8 and 6.1.1.4'

loop_
_geom_angle_atom_site_label_1
_geom_angle_atom_site_label_2
_geom_angle_atom_site_label_3
_geom_angle
_geom_angle_site_symmetry_1
_geom_angle_site_symmetry_3
C1 Cu1 N1 166.90(17) 1_655 .
O2 Cu2 O3 169.94(10) 2_454 4
O2 Cu2 N3 93.29(11) 2_454 .
O3 Cu2 N3 83.92(8) 4 .
O2 Cu2 N2 89.40(9) 2_454 .
O3 Cu2 N2 93.19(11) 4 .
N3 Cu2 N2 176.97(11) . .
O2 Cu2 O1 93.28(9) 2_454 2_554
O3 Cu2 O1 96.47(9) 4 2_554
N3 Cu2 O1 91.84(10) . 2_554
N2 Cu2 O1 89.38(10) . 2_554
C2 O1 Cu2 137.5(2) . 2
C2 O2 Cu2 125.65(19) . 2_655
C8 O3 Cu2 117.8(2) . 4_454
C1 N1 Cu1 172.1(4) . .
C6 N2 C5 117.7(3) . .
C6 N2 Cu2 120.1(2) . .
C5 N2 Cu2 122.2(2) . .
C11 N3 C12 117.8(3) . .
C11 N3 Cu2 123.8(2) . .
C12 N3 Cu2 118.0(2) . .
N1 C1 Cu1 174.6(4) . 1_455
O1 C2 O2 125.7(3) . .
O1 C2 C3 119.4(3) . .
O2 C2 C3 115.0(3) . .
C4 C3 C7 117.3(3) . .
C4 C3 C2 121.1(3) . .
C7 C3 C2 121.6(3) . .
C3 C4 C5 120.2(3) . .
C3 C4 H4 123.5(18) . .
C5 C4 H4 116.4(18) . .
N2 C5 C4 122.1(3) . .
N2 C5 H5 112.3(17) . .
C4 C5 H5 125.5(17) . .
N2 C6 C7 123.6(3) . .
N2 C6 H6 119(3) . .
C7 C6 H6 117(3) . .
C6 C7 C3 119.0(3) . .
C6 C7 H7 120(2) . .
C3 C7 H7 121(2) . .
O4 C8 O3 126.1(3) . .
O4 C8 C9 118.6(3) . .
O3 C8 C9 115.3(3) . .
C10 C9 C13 117.8(3) . .
C10 C9 C8 121.8(3) . .
C13 C9 C8 120.4(3) . .
C11 C10 C9 119.7(3) . .
C11 C10 H10 119(2) . .
C9 C10 H10 121(2) . .
N3 C11 C10 122.6(3) . .
N3 C11 H11 115(2) . .
C10 C11 H11 122(2) . .
N3 C12 C13 122.4(3) . .
N3 C12 H12 115.3(16) . .
C13 C12 H12 122.4(16) . .
C12 C13 C9 119.8(3) . .
C12 C13 H13 121(2) . .
C9 C13 H13 119(2) . .

loop_
_geom_bond_atom_site_label_1
_geom_bond_atom_site_label_2
_geom_bond_distance
_geom_bond_site_symmetry_2
Cu1 C1 1.847(4) 1_655
Cu1 N1 1.884(4) .
Cu2 O2 1.955(2) 2_454
Cu2 O3 1.975(2) 4
Cu2 N3 2.023(3) .
Cu2 N2 2.034(3) .
Cu2 O1 2.265(2) 2_554
O1 C2 1.232(4) .
O1 Cu2 2.265(2) 2
O2 C2 1.282(4) .
O2 Cu2 1.955(2) 2_655
O3 C8 1.275(4) .
O3 Cu2 1.975(2) 4_454
O4 C8 1.236(4) .
N1 C1 1.151(5) .
N2 C6 1.328(4) .
N2 C5 1.344(4) .
N3 C11 1.342(5) .
N3 C12 1.352(4) .
C1 Cu1 1.847(4) 1_455
C2 C3 1.502(4) .
C3 C4 1.372(5) .
C3 C7 1.405(4) .
C4 C5 1.384(4) .
C4 H4 0.98(3) .
C5 H5 1.09(4) .
C6 C7 1.369(4) .
C6 H6 0.74(4) .
C7 H7 1.15(5) .
C8 C9 1.522(5) .
C9 C10 1.384(4) .
C9 C13 1.385(5) .
C10 C11 1.375(5) .
C10 H10 0.89(3) .
C11 H11 0.88(3) .
C12 C13 1.372(4) .
C12 H12 0.97(3) .
C13 H13 0.82(3) .

_cod_database_fobs_code 1560254
